data_9007576
loop_
_publ_author_name
'Kampf, A. R.'
'Khan, A. A.'
'Baur, W. H.'

_publ_section_title
;
 Barium chloride silicate with an open framework: verplanckite
;
_journal_name_full 'Acta Crystallographica, Section B'
_journal_page_first 2019
_journal_page_last 2021
_journal_paper_doi 10.1107/S0567740873005996
_journal_volume 29
_journal_year 1973
_chemical_compound_source 'Esquire No. 7 mine, Big Creek, Fresno County, California, USA'
_chemical_formula_sum 'Ba6 Cl4.6 Fe0.15 H0.5 Mn2.082 O19 Si6 Ti0.768'
_chemical_name_mineral Verplanckite
_space_group_IT_number 191
_symmetry_space_group_name_Hall '-P 6 2'
_symmetry_space_group_name_H-M 'P 6/m m m'
_cell_angle_alpha 90
_cell_angle_beta 90
_cell_angle_gamma 120
_cell_formula_units_Z 2
_cell_length_a 16.398
_cell_length_b 16.398
_cell_length_c 7.200
_cell_volume 1676.660
_database_code_amcsd 0009485
_exptl_crystal_density_diffrn 3.208
_cod_original_formula_sum 'Ba6 (Mn2.082 Ti.768 Fe.15) Si6 O19 Cl4.6 H.5'
_cod_database_code 9007576

loop_
_space_group_symop_operation_xyz
x,y,z
-x,-x+y,z
x,x-y,-z
-x+y,-x,-z
x-y,x,z
-y,-x,z
y,x,-z
y,-x+y,-z
-y,x-y,z
x-y,-y,z
-x+y,y,-z
x,y,-z
-x,-y,z
x,x-y,z
-x,-x+y,-z
x-y,x,-z
-x+y,-x,z
y,x,z
-y,-x,-z
-y,x-y,-z
y,-x+y,z
-x+y,y,z
x-y,-y,-z
-x,-y,-z

loop_
_atom_site_label
_atom_site_fract_x
_atom_site_fract_y
_atom_site_fract_z
_atom_site_occupancy
_atom_site_U_iso_or_equiv
_atom_site_type_symbol
_atom_site_attached_hydrogens
Ba1 0.34840 0.00000 0.00000 1.00000 0.03673 Ba 0
Ba2 0.21640 0.43280 0.50000 1.00000 0.02786 Ba 0
MnX 0.26060 0.52120 0.00000 0.69400 0.01267 Mn 0
TiX 0.26060 0.52120 0.00000 0.25600 0.01267 Ti 0
FeX 0.26060 0.52120 0.00000 0.05000 0.01267 Fe 0
Si 0.44400 0.88800 0.27400 1.00000 0.01520 Si 0
O1 0.16000 0.49900 0.19700 1.00000 0.02913 O 0
O2 0.50000 0.00000 0.20600 1.00000 0.01140 O 0
O3 0.44100 0.88200 0.50000 1.00000 0.10132 O 0
O4 0.33333 0.66667 0.00000 0.50000 0.03800 O 0
O-H4 0.33333 0.66667 0.00000 0.50000 0.03800 O 1
Cl1 0.33333 0.66667 0.50000 1.00000 0.06333 Cl 0
Cl2 0.14200 0.28400 0.11800 0.30000 0.02533 Cl 0
Cl3 0.30100 0.00000 0.50000 0.60000 0.06333 Cl 0

loop_
_cod_changelog_entry_id
_cod_changelog_entry_author
_cod_changelog_entry_date
_cod_changelog_entry_text
1
;cod-tools version 3.8.0
Id: cif_guess_AMCSD_atom_types 9574 2023-05-10 09:00:05Z saulius
;
2023-05-10T18:50:53+03:00
;Derived atom types and hydrogen counts
from atom names that follow the AMCSD naming convention
(Wat == water, O-H == hydroxyl).
;

loop_
_cod_related_entry_id
_cod_related_entry_database
_cod_related_entry_code
1 AMCSD 0009485
